data_4119997
loop_
_publ_author_name
'Chuandong Dou'
'Shohei Saito'
'Shigehiro Yamaguchi'

_publ_contact_author_address 'Nagoya University, Furo, Chikusa, Nagoya, Japan'
_publ_contact_author_email yamaguchi@chem.nagoya-u.c.jp
_publ_contact_author_fax +81-52-789-5947
_publ_contact_author_name 'Shigehiro Yamaguchi'
_publ_contact_author_phone +81-52-789-2291
_publ_section_title
;
 A Pentacoordinate Boron-Containing \p-Electron System with Cl-B-Cl
 Three-Center Four-Electron Bonds
;
_journal_name_full 'Journal of the American Chemical Society'
_journal_page_first 9346
_journal_page_last 9349
_journal_paper_doi 10.1021/ja404724f
_journal_volume 135
_journal_year 2013
_chemical_formula_moiety 'C76 H62 B2 Cl4 O4, 3(C H Cl3)'
_chemical_formula_sum 'C79 H65 B2 Cl13 O4'
_chemical_formula_weight 1560.78
_chemical_name_systematic
;
6,13-Bis(1,8-dichloro-4,5-dimesityloxyanthr-9-yl)-
6,13-dihydro-6,13-diboraanthracene 
;
_space_group_IT_number 14
_symmetry_cell_setting monoclinic
_symmetry_Int_Tables_number 14
_symmetry_space_group_name_Hall '-P 2yab'
_symmetry_space_group_name_H-M 'P 1 21/a 1'
_atom_sites_solution_hydrogens geom
_atom_sites_solution_primary direct
_atom_sites_solution_secondary difmap
_audit_creation_method SHELXL-97
_audit_update_record
;
2013-05-04 # Formatted by publCIF
;
_cell_angle_alpha 90
_cell_angle_beta 106.1668(8)
_cell_angle_gamma 90
_cell_formula_units_Z 2
_cell_length_a 14.553(4)
_cell_length_b 14.752(3)
_cell_length_c 17.366(4)
_cell_measurement_reflns_used 7659
_cell_measurement_temperature 123(2)
_cell_measurement_theta_max 30.9975
_cell_measurement_theta_min 1.4565
_cell_volume 3580.8(15)
_computing_cell_refinement 'CrystalClear (Rigaku Corp., 2000)'
_computing_data_collection 'CrystalClear (Rigaku Corp., 2000)'
_computing_data_reduction 'CrystalClear (Rigaku Corp., 2000)'
_computing_structure_refinement 'SHELXL-97 (Sheldrick, 1997)'
_computing_structure_solution 'SHELXS-97 (Sheldrick, 1990)'
_diffrn_ambient_temperature 123(2)
_diffrn_detector_area_resol_mean 28.5714
_diffrn_measured_fraction_theta_full 0.974
_diffrn_measured_fraction_theta_max 0.974
_diffrn_measurement_device_type
;
Saturn70 (4x4 bin mode)
;
_diffrn_measurement_method dtprofit.ref
_diffrn_radiation_monochromator Confocal
_diffrn_radiation_source 'fine-focus sealed tube'
_diffrn_radiation_type MoK\a
_diffrn_radiation_wavelength 0.71070
_diffrn_reflns_av_R_equivalents 0.0344
_diffrn_reflns_av_sigmaI/netI 0.0248
_diffrn_reflns_limit_h_max 17
_diffrn_reflns_limit_h_min -17
_diffrn_reflns_limit_k_max 17
_diffrn_reflns_limit_k_min -17
_diffrn_reflns_limit_l_max 20
_diffrn_reflns_limit_l_min -21
_diffrn_reflns_number 30391
_diffrn_reflns_theta_full 25.50
_diffrn_reflns_theta_max 25.50
_diffrn_reflns_theta_min 1.84
_exptl_absorpt_coefficient_mu 0.553
_exptl_absorpt_correction_T_max 1.0000
_exptl_absorpt_correction_T_min 0.8173
_exptl_absorpt_correction_type multi-scan
_exptl_absorpt_process_details 'ABSCOR (Rigaku, 1995)'
_exptl_crystal_colour Yellow
_exptl_crystal_density_diffrn 1.448
_exptl_crystal_description Prism
_exptl_crystal_F_000 1604
_exptl_crystal_size_max 0.25
_exptl_crystal_size_mid 0.20
_exptl_crystal_size_min 0.15
_refine_diff_density_max 1.160
_refine_diff_density_min -1.129
_refine_diff_density_rms 0.141
_refine_ls_extinction_method none
_refine_ls_goodness_of_fit_ref 1.055
_refine_ls_hydrogen_treatment mixed
_refine_ls_matrix_type full
_refine_ls_number_parameters 482
_refine_ls_number_reflns 6498
_refine_ls_number_restraints 10
_refine_ls_restrained_S_all 1.060
_refine_ls_R_factor_all 0.0923
_refine_ls_R_factor_gt 0.0839
_refine_ls_shift/su_max 0.000
_refine_ls_shift/su_mean 0.000
_refine_ls_structure_factor_coef Fsqd
_refine_ls_weighting_details 'calc w=1/[\s^2^(Fo^2^)+(0.1402P)^2^+9.8757P] where P=(Fo^2^+2Fc^2^)/3'
_refine_ls_weighting_scheme calc
_refine_ls_wR_factor_gt 0.2311
_refine_ls_wR_factor_ref 0.2393
_reflns_number_gt 5750
_reflns_number_total 6498
_reflns_threshold_expression >2sigma(I)
_cod_data_source_file ja404724f_si_001_1.cif
_cod_data_source_block compound4
_cod_database_code 4119997

loop_
_symmetry_equiv_pos_as_xyz
'x, y, z'
'-x+1/2, y+1/2, -z'
'-x, -y, -z'
'x-1/2, -y-1/2, z'

loop_
_atom_site_label
_atom_site_type_symbol
_atom_site_fract_x
_atom_site_fract_y
_atom_site_fract_z
_atom_site_U_iso_or_equiv
_atom_site_adp_type
_atom_site_occupancy
_atom_site_symmetry_multiplicity
_atom_site_calc_flag
_atom_site_refinement_flags
_atom_site_disorder_assembly
_atom_site_disorder_group
B1 B 0.5724(3) 0.4998(3) 0.4530(3) 0.0220(9) Uani 1 1 d . . .
C1 C 0.4623(3) 0.4882(2) 0.4091(2) 0.0202(7) Uani 1 1 d . . .
C2 C 0.4290(3) 0.4786(3) 0.3252(2) 0.0250(8) Uani 1 1 d . . .
H1 H 0.4801 0.4755 0.2903 0.030 Uiso 1 1 calc R . .
C3 C 0.3319(3) 0.4730(3) 0.2865(2) 0.0279(9) Uani 1 1 d . . .
H2 H 0.3080 0.4654 0.2219 0.033 Uiso 1 1 calc R . .
C4 C 0.2654(3) 0.4770(3) 0.3300(3) 0.0284(9) Uani 1 1 d . . .
H3 H 0.1896 0.4741 0.2996 0.034 Uiso 1 1 calc R . .
C5 C 0.2969(3) 0.4848(3) 0.4132(2) 0.0258(8) Uani 1 1 d . . .
H4 H 0.2448 0.4865 0.4472 0.031 Uiso 1 1 calc R . .
C6 C 0.3938(3) 0.4905(2) 0.4535(2) 0.0207(7) Uani 1 1 d . . .
C7 C 0.6443(3) 0.5054(3) 0.3976(2) 0.0204(7) Uani 1 1 d . . .
C8 C 0.6626(3) 0.5887(2) 0.3636(2) 0.0205(8) Uani 1 1 d . . .
C9 C 0.6327(3) 0.6761(3) 0.3854(2) 0.0237(8) Uani 1 1 d . . .
C10 C 0.6566(3) 0.7556(3) 0.3563(3) 0.0276(9) Uani 1 1 d . . .
H5 H 0.6371 0.8191 0.3788 0.033 Uiso 1 1 calc R . .
C11 C 0.7062(3) 0.7567(3) 0.2972(3) 0.0292(9) Uani 1 1 d . . .
H6 H 0.7236 0.8202 0.2733 0.035 Uiso 1 1 calc R . .
C12 C 0.7320(3) 0.6758(3) 0.2707(2) 0.0246(8) Uani 1 1 d . . .
C13 C 0.7142(3) 0.5910(2) 0.3042(2) 0.0208(8) Uani 1 1 d . . .
C14 C 0.7475(3) 0.5110(2) 0.2791(2) 0.0207(7) Uani 1 1 d . . .
H7 H 0.7818 0.5128 0.2311 0.025 Uiso 1 1 calc R . .
C15 C 0.7371(3) 0.4289(2) 0.3150(2) 0.0195(7) Uani 1 1 d . . .
C16 C 0.7773(3) 0.3476(3) 0.2927(2) 0.0212(8) Uani 1 1 d . . .
C17 C 0.7789(3) 0.2685(3) 0.3335(2) 0.0244(8) Uani 1 1 d . . .
H8 H 0.8161 0.2096 0.3199 0.029 Uiso 1 1 calc R . .
C18 C 0.7309(3) 0.2651(3) 0.3940(2) 0.0249(8) Uani 1 1 d . . .
H9 H 0.7319 0.2029 0.4273 0.030 Uiso 1 1 calc R . .
C19 C 0.6839(3) 0.3380(3) 0.4109(2) 0.0236(8) Uani 1 1 d . . .
C20 C 0.6862(3) 0.4255(2) 0.3754(2) 0.0202(7) Uani 1 1 d . . .
O1 O 0.7783(2) 0.66974(18) 0.21181(18) 0.0288(7) Uani 1 1 d . . .
O2 O 0.8138(2) 0.35723(17) 0.22819(16) 0.0242(6) Uani 1 1 d . . .
C21 C 0.7643(3) 0.7415(3) 0.1566(2) 0.0259(8) Uani 1 1 d . . .
C22 C 0.6828(3) 0.7402(3) 0.0917(2) 0.0282(9) Uani 1 1 d . . .
C23 C 0.6727(3) 0.8080(3) 0.0347(2) 0.0306(9) Uani 1 1 d . . .
H10 H 0.6094 0.8089 -0.0160 0.037 Uiso 1 1 calc R . .
C24 C 0.7419(3) 0.8751(3) 0.0410(3) 0.0318(9) Uani 1 1 d . . .
C25 C 0.8222(3) 0.8733(3) 0.1065(3) 0.0319(9) Uani 1 1 d . . .
H11 H 0.8765 0.9250 0.1118 0.038 Uiso 1 1 calc R . .
C26 C 0.8350(3) 0.8068(3) 0.1658(3) 0.0282(9) Uani 1 1 d . . .
C27 C 0.6085(4) 0.6661(3) 0.0841(3) 0.0377(10) Uani 1 1 d . . .
H12 H 0.6414 0.6020 0.0846 0.057 Uiso 1 1 calc R . .
H13 H 0.5541 0.6743 0.0296 0.057 Uiso 1 1 calc R . .
H14 H 0.5783 0.6704 0.1328 0.057 Uiso 1 1 calc R . .
C28 C 0.7293(4) 0.9480(3) -0.0225(3) 0.0454(12) Uani 1 1 d . . .
H15 H 0.6930 1.0041 -0.0066 0.068 Uiso 1 1 calc R . .
H16 H 0.6888 0.9219 -0.0785 0.068 Uiso 1 1 calc R . .
H17 H 0.7973 0.9690 -0.0269 0.068 Uiso 1 1 calc R . .
C29 C 0.9225(3) 0.8057(3) 0.2363(3) 0.0389(11) Uani 1 1 d . . .
H18 H 0.9017 0.8088 0.2901 0.058 Uiso 1 1 calc R . .
H19 H 0.9662 0.8622 0.2332 0.058 Uiso 1 1 calc R . .
H20 H 0.9613 0.7451 0.2355 0.058 Uiso 1 1 calc R . .
C30 C 0.8633(3) 0.2838(2) 0.2073(2) 0.0206(7) Uani 1 1 d . . .
C31 C 0.9611(3) 0.2767(3) 0.2433(2) 0.0238(8) Uani 1 1 d . . .
C32 C 1.0114(3) 0.2083(3) 0.2168(2) 0.0238(8) Uani 1 1 d . . .
H21 H 1.0878 0.2022 0.2432 0.029 Uiso 1 1 calc R . .
C33 C 0.9652(3) 0.1482(2) 0.1573(2) 0.0226(8) Uani 1 1 d . . .
C34 C 0.8670(3) 0.1567(3) 0.1238(2) 0.0244(8) Uani 1 1 d . . .
H22 H 0.8307 0.1097 0.0773 0.029 Uiso 1 1 calc R . .
C35 C 0.8138(3) 0.2239(3) 0.1481(2) 0.0237(8) Uani 1 1 d . . .
C36 C 1.0113(3) 0.3407(3) 0.3097(3) 0.0379(10) Uani 1 1 d . . .
H23 H 0.9763 0.4044 0.3009 0.057 Uiso 1 1 calc R . .
H24 H 1.0833 0.3490 0.3091 0.057 Uiso 1 1 calc R . .
H25 H 1.0093 0.3135 0.3657 0.057 Uiso 1 1 calc R . .
C37 C 1.0216(3) 0.0734(3) 0.1308(3) 0.0307(9) Uani 1 1 d . . .
H26 H 1.0831 0.1014 0.1187 0.046 Uiso 1 1 calc R . .
H27 H 0.9782 0.0423 0.0782 0.046 Uiso 1 1 calc R . .
H28 H 1.0426 0.0244 0.1769 0.046 Uiso 1 1 calc R . .
C38 C 0.7078(3) 0.2318(3) 0.1118(3) 0.0357(10) Uani 1 1 d . . .
H29 H 0.6837 0.1776 0.0712 0.054 Uiso 1 1 calc R . .
H30 H 0.6920 0.2942 0.0809 0.054 Uiso 1 1 calc R . .
H31 H 0.6730 0.2290 0.1578 0.054 Uiso 1 1 calc R . .
Cl1 Cl 0.56424(7) 0.68446(6) 0.45242(6) 0.0282(3) Uani 1 1 d . . .
Cl2 Cl 0.61774(8) 0.32232(7) 0.47932(6) 0.0321(3) Uani 1 1 d . . .
C39 C 1.0406(4) 0.5805(4) 0.1497(3) 0.0493(13) Uani 1 1 d . . .
H32 H 1.1072 0.6198 0.1616 0.059 Uiso 1 1 calc R . .
Cl3 Cl 0.95035(10) 0.64081(10) 0.07958(9) 0.0552(4) Uani 1 1 d . . .
Cl4 Cl 1.00996(13) 0.56924(10) 0.23986(10) 0.0633(4) Uani 1 1 d . . .
Cl5 Cl 1.06112(15) 0.47424(13) 0.11316(12) 0.0804(6) Uani 1 1 d . . .
Cl6 Cl 0.9024(2) 0.5974(3) 0.4741(2) 0.0781(11) Uani 0.50 1 d PD . 1
Cl7 Cl 1.0858(3) 0.5310(4) 0.4772(5) 0.128(2) Uani 0.50 1 d PD . 1
C40 C 0.9698(10) 0.5049(12) 0.4605(9) 0.113(8) Uani 0.50 1 d PD . 1
Cl8 Cl 0.9474(7) 0.4159(4) 0.5142(6) 0.175(4) Uani 0.50 1 d PD . 1
H33 H 0.9391(17) 0.4862(17) 0.3925(9) 0.210 Uiso 0.50 1 d PD A 1

loop_
_atom_site_aniso_label
_atom_site_aniso_U_11
_atom_site_aniso_U_22
_atom_site_aniso_U_33
_atom_site_aniso_U_23
_atom_site_aniso_U_13
_atom_site_aniso_U_12
B1 0.027(2) 0.019(2) 0.024(2) -0.0006(15) 0.0134(18) 0.0038(16)
C1 0.0253(19) 0.0175(17) 0.0197(17) 0.0000(13) 0.0097(15) 0.0026(14)
C2 0.034(2) 0.0205(18) 0.0239(19) -0.0017(14) 0.0127(17) -0.0015(15)
C3 0.034(2) 0.027(2) 0.0215(19) -0.0007(15) 0.0061(16) -0.0011(16)
C4 0.029(2) 0.0236(19) 0.031(2) 0.0018(16) 0.0049(17) -0.0026(15)
C5 0.023(2) 0.027(2) 0.028(2) -0.0002(15) 0.0075(16) 0.0007(15)
C6 0.0238(19) 0.0184(17) 0.0219(18) 0.0017(14) 0.0096(15) 0.0039(14)
C7 0.0190(17) 0.0255(19) 0.0171(17) -0.0014(14) 0.0057(14) 0.0028(14)
C8 0.0182(17) 0.0221(18) 0.0214(18) -0.0030(14) 0.0060(14) 0.0025(14)
C9 0.0231(19) 0.028(2) 0.0223(19) -0.0072(15) 0.0096(16) 0.0037(15)
C10 0.030(2) 0.0219(19) 0.034(2) -0.0056(16) 0.0135(17) 0.0013(16)
C11 0.037(2) 0.0184(19) 0.036(2) -0.0039(16) 0.0176(19) 0.0012(16)
C12 0.0239(19) 0.026(2) 0.027(2) 0.0001(15) 0.0115(16) 0.0023(15)
C13 0.0188(18) 0.0203(18) 0.0242(19) -0.0011(14) 0.0077(15) 0.0023(14)
C14 0.0193(17) 0.0227(18) 0.0233(18) -0.0014(14) 0.0110(15) -0.0011(14)
C15 0.0173(17) 0.0213(18) 0.0214(18) -0.0016(14) 0.0080(14) 0.0009(14)
C16 0.0202(18) 0.0226(18) 0.0235(18) -0.0007(14) 0.0108(15) 0.0009(14)
C17 0.025(2) 0.0213(18) 0.030(2) 0.0023(15) 0.0136(16) 0.0034(15)
C18 0.028(2) 0.0242(19) 0.0258(19) 0.0046(15) 0.0124(16) 0.0036(15)
C19 0.0249(19) 0.0264(19) 0.0237(19) 0.0036(15) 0.0137(16) 0.0022(15)
C20 0.0202(18) 0.0226(18) 0.0202(18) 0.0007(14) 0.0095(15) 0.0027(14)
O1 0.0387(17) 0.0204(13) 0.0354(16) 0.0046(11) 0.0238(14) 0.0053(11)
O2 0.0310(15) 0.0210(13) 0.0265(14) 0.0028(10) 0.0180(12) 0.0075(11)
C21 0.031(2) 0.0191(18) 0.034(2) -0.0009(15) 0.0191(18) 0.0012(15)
C22 0.034(2) 0.0237(19) 0.031(2) -0.0062(16) 0.0173(18) -0.0046(16)
C23 0.036(2) 0.029(2) 0.027(2) -0.0058(16) 0.0098(18) -0.0006(17)
C24 0.045(3) 0.0211(19) 0.034(2) -0.0005(16) 0.018(2) 0.0007(17)
C25 0.033(2) 0.025(2) 0.041(2) 0.0011(17) 0.017(2) -0.0033(17)
C26 0.031(2) 0.0234(19) 0.034(2) -0.0009(16) 0.0142(18) 0.0022(16)
C27 0.042(3) 0.033(2) 0.041(3) -0.0077(19) 0.016(2) -0.0122(19)
C28 0.066(3) 0.031(2) 0.040(3) 0.008(2) 0.016(2) -0.001(2)
C29 0.034(2) 0.035(2) 0.045(3) 0.0005(19) 0.007(2) -0.0014(19)
C30 0.0256(19) 0.0178(17) 0.0232(18) 0.0008(14) 0.0150(15) 0.0035(14)
C31 0.027(2) 0.0191(18) 0.0278(19) -0.0001(15) 0.0120(16) 0.0005(15)
C32 0.0238(19) 0.0217(18) 0.0280(19) 0.0025(15) 0.0105(16) 0.0000(15)
C33 0.028(2) 0.0200(18) 0.0251(19) 0.0033(14) 0.0158(16) 0.0028(15)
C34 0.028(2) 0.0246(19) 0.0236(19) -0.0045(15) 0.0115(16) -0.0010(15)
C35 0.025(2) 0.0262(19) 0.0230(18) 0.0020(15) 0.0120(15) 0.0018(15)
C36 0.035(2) 0.030(2) 0.045(3) -0.0145(19) 0.006(2) -0.0005(18)
C37 0.033(2) 0.028(2) 0.036(2) -0.0026(17) 0.0194(19) 0.0064(17)
C38 0.024(2) 0.042(3) 0.041(2) -0.008(2) 0.0090(18) 0.0030(18)
Cl1 0.0341(6) 0.0242(5) 0.0318(5) -0.0040(4) 0.0180(4) 0.0027(4)
Cl2 0.0424(6) 0.0273(5) 0.0359(6) 0.0049(4) 0.0264(5) 0.0059(4)
C39 0.048(3) 0.044(3) 0.052(3) -0.001(2) 0.009(2) 0.002(2)
Cl3 0.0532(8) 0.0489(8) 0.0576(8) -0.0027(6) 0.0055(6) 0.0063(6)
Cl4 0.0763(11) 0.0523(8) 0.0693(10) 0.0113(7) 0.0338(8) 0.0109(7)
Cl5 0.0908(13) 0.0670(11) 0.0770(11) -0.0169(8) 0.0130(10) 0.0320(9)
Cl6 0.0434(16) 0.112(3) 0.070(2) -0.036(2) 0.0020(14) 0.0128(17)
Cl7 0.050(2) 0.090(3) 0.264(8) 0.010(4) 0.077(3) -0.010(2)
C40 0.080(11) 0.17(2) 0.103(12) -0.094(14) 0.057(10) -0.060(12)
Cl8 0.278(10) 0.058(3) 0.272(9) 0.034(4) 0.214(9) -0.007(4)

loop_
_atom_type_symbol
_atom_type_description
_atom_type_scat_dispersion_real
_atom_type_scat_dispersion_imag
_atom_type_scat_source
C C 0.0033 0.0016 'International Tables Vol C Tables 4.2.6.8 and 6.1.1.4'
H H 0.0000 0.0000 'International Tables Vol C Tables 4.2.6.8 and 6.1.1.4'
B B 0.0013 0.0007 'International Tables Vol C Tables 4.2.6.8 and 6.1.1.4'
O O 0.0106 0.0060 'International Tables Vol C Tables 4.2.6.8 and 6.1.1.4'
Cl Cl 0.1484 0.1585 'International Tables Vol C Tables 4.2.6.8 and 6.1.1.4'

loop_
_geom_angle_atom_site_label_1
_geom_angle_atom_site_label_2
_geom_angle_atom_site_label_3
_geom_angle
_geom_angle_site_symmetry_1
_geom_angle_site_symmetry_3
C6 B1 C1 119.5(3) 3_666 .
C6 B1 C7 123.2(3) 3_666 .
C1 B1 C7 117.3(3) . .
C2 C1 C6 118.3(4) . .
C2 C1 B1 121.3(3) . .
C6 C1 B1 120.4(3) . .
C3 C2 C1 121.1(4) . .
C3 C2 H1 119.4 . .
C1 C2 H1 119.4 . .
C4 C3 C2 120.3(4) . .
C4 C3 H2 119.8 . .
C2 C3 H2 119.8 . .
C3 C4 C5 119.4(4) . .
C3 C4 H3 120.3 . .
C5 C4 H3 120.3 . .
C6 C5 C4 121.4(4) . .
C6 C5 H4 119.3 . .
C4 C5 H4 119.3 . .
C5 C6 C1 119.4(3) . .
C5 C6 B1 120.5(3) . 3_666
C1 C6 B1 120.0(3) . 3_666
C8 C7 C20 117.4(3) . .
C8 C7 B1 121.4(3) . .
C20 C7 B1 121.0(3) . .
C7 C8 C13 121.0(3) . .
C7 C8 C9 123.9(3) . .
C13 C8 C9 115.1(3) . .
C10 C9 C8 123.0(4) . .
C10 C9 Cl1 116.3(3) . .
C8 C9 Cl1 120.7(3) . .
C9 C10 C11 121.1(4) . .
C9 C10 H5 119.5 . .
C11 C10 H5 119.5 . .
C12 C11 C10 118.6(4) . .
C12 C11 H6 120.7 . .
C10 C11 H6 120.7 . .
C11 C12 O1 122.9(4) . .
C11 C12 C13 121.9(4) . .
O1 C12 C13 115.2(3) . .
C14 C13 C12 119.6(3) . .
C14 C13 C8 120.2(3) . .
C12 C13 C8 120.1(3) . .
C15 C14 C13 120.4(3) . .
C15 C14 H7 119.8 . .
C13 C14 H7 119.8 . .
C14 C15 C16 120.2(3) . .
C14 C15 C20 119.9(3) . .
C16 C15 C20 119.9(3) . .
C17 C16 O2 123.9(3) . .
C17 C16 C15 121.6(3) . .
O2 C16 C15 114.4(3) . .
C16 C17 C18 118.4(3) . .
C16 C17 H8 120.8 . .
C18 C17 H8 120.8 . .
C19 C18 C17 121.2(4) . .
C19 C18 H9 119.4 . .
C17 C18 H9 119.4 . .
C18 C19 C20 123.4(3) . .
C18 C19 Cl2 116.9(3) . .
C20 C19 Cl2 119.7(3) . .
C7 C20 C19 124.4(3) . .
C7 C20 C15 120.7(3) . .
C19 C20 C15 114.8(3) . .
C12 O1 C21 116.8(3) . .
C16 O2 C30 118.3(3) . .
C26 C21 C22 122.8(4) . .
C26 C21 O1 118.9(4) . .
C22 C21 O1 118.2(3) . .
C23 C22 C21 117.8(4) . .
C23 C22 C27 121.8(4) . .
C21 C22 C27 120.4(4) . .
C22 C23 C24 121.7(4) . .
C22 C23 H10 119.1 . .
C24 C23 H10 119.1 . .
C25 C24 C23 118.4(4) . .
C25 C24 C28 121.0(4) . .
C23 C24 C28 120.6(4) . .
C24 C25 C26 121.9(4) . .
C24 C25 H11 119.1 . .
C26 C25 H11 119.1 . .
C21 C26 C25 117.4(4) . .
C21 C26 C29 121.3(4) . .
C25 C26 C29 121.3(4) . .
C22 C27 H12 109.5 . .
C22 C27 H13 109.5 . .
H12 C27 H13 109.5 . .
C22 C27 H14 109.5 . .
H12 C27 H14 109.5 . .
H13 C27 H14 109.5 . .
C24 C28 H15 109.5 . .
C24 C28 H16 109.5 . .
H15 C28 H16 109.5 . .
C24 C28 H17 109.5 . .
H15 C28 H17 109.5 . .
H16 C28 H17 109.5 . .
C26 C29 H18 109.5 . .
C26 C29 H19 109.5 . .
H18 C29 H19 109.5 . .
C26 C29 H20 109.5 . .
H18 C29 H20 109.5 . .
H19 C29 H20 109.5 . .
C31 C30 C35 122.5(3) . .
C31 C30 O2 118.5(3) . .
C35 C30 O2 118.9(3) . .
C30 C31 C32 118.0(4) . .
C30 C31 C36 120.8(3) . .
C32 C31 C36 121.1(4) . .
C33 C32 C31 121.3(4) . .
C33 C32 H21 119.4 . .
C31 C32 H21 119.4 . .
C32 C33 C34 118.8(3) . .
C32 C33 C37 120.0(4) . .
C34 C33 C37 121.1(4) . .
C33 C34 C35 122.0(4) . .
C33 C34 H22 119.0 . .
C35 C34 H22 119.0 . .
C34 C35 C30 117.3(4) . .
C34 C35 C38 121.4(4) . .
C30 C35 C38 121.4(4) . .
C31 C36 H23 109.5 . .
C31 C36 H24 109.5 . .
H23 C36 H24 109.5 . .
C31 C36 H25 109.5 . .
H23 C36 H25 109.5 . .
H24 C36 H25 109.5 . .
C33 C37 H26 109.5 . .
C33 C37 H27 109.5 . .
H26 C37 H27 109.5 . .
C33 C37 H28 109.5 . .
H26 C37 H28 109.5 . .
H27 C37 H28 109.5 . .
C35 C38 H29 109.5 . .
C35 C38 H30 109.5 . .
H29 C38 H30 109.5 . .
C35 C38 H31 109.5 . .
H29 C38 H31 109.5 . .
H30 C38 H31 109.5 . .
Cl5 C39 Cl4 110.6(3) . .
Cl5 C39 Cl3 111.8(3) . .
Cl4 C39 Cl3 109.8(3) . .
Cl5 C39 H32 108.2 . .
Cl4 C39 H32 108.2 . .
Cl3 C39 H32 108.2 . .
C40 Cl6 Cl7 49.3(6) . 3_766
C40 Cl6 Cl8 48.8(5) . 3_766
Cl7 Cl6 Cl8 84.9(2) 3_766 3_766
Cl8 Cl7 C40 78.0(8) 3_766 3_766
Cl8 Cl7 C40 71.7(8) 3_766 .
C40 Cl7 C40 51.0(10) 3_766 .
Cl8 Cl7 Cl6 132.6(6) 3_766 3_766
C40 Cl7 Cl6 54.7(7) 3_766 3_766
C40 Cl7 Cl6 79.9(7) . 3_766
C40 C40 Cl7 66.9(12) 3_766 3_766
C40 C40 Cl8 66.6(10) 3_766 3_766
Cl7 C40 Cl8 121.4(9) 3_766 3_766
C40 C40 Cl7 62.2(10) 3_766 .
Cl7 C40 Cl7 129.0(10) 3_766 .
Cl8 C40 Cl7 33.3(4) 3_766 .
C40 C40 Cl8 63.2(13) 3_766 .
Cl7 C40 Cl8 33.4(4) 3_766 .
Cl8 C40 Cl8 129.9(10) 3_766 .
Cl7 C40 Cl8 115.0(11) . .
C40 C40 Cl6 99.8(12) 3_766 .
Cl7 C40 Cl6 76.0(6) 3_766 .
Cl8 C40 Cl6 78.7(7) 3_766 .
Cl7 C40 Cl6 112.1(9) . .
Cl8 C40 Cl6 109.4(8) . .
C40 C40 H33 156(2) 3_766 .
Cl7 C40 H33 118.5(16) 3_766 .
Cl8 C40 H33 118.8(17) 3_766 .
Cl7 C40 H33 108.1(15) . .
Cl8 C40 H33 107.1(16) . .
Cl6 C40 H33 104.5(17) . .
Cl7 Cl8 C40 74.9(7) 3_766 3_766
Cl7 Cl8 C40 68.5(7) 3_766 .
C40 Cl8 C40 50.1(10) 3_766 .
Cl7 Cl8 Cl6 127.4(7) 3_766 3_766
C40 Cl8 Cl6 52.4(6) 3_766 3_766
C40 Cl8 Cl6 77.1(6) . 3_766

loop_
_geom_bond_atom_site_label_1
_geom_bond_atom_site_label_2
_geom_bond_distance
_geom_bond_site_symmetry_2
B1 C6 1.567(6) 3_666
B1 C1 1.581(6) .
B1 C7 1.609(5) .
C1 C2 1.409(5) .
C1 C6 1.420(5) .
C2 C3 1.388(6) .
C2 H1 1.0830 .
C3 C4 1.385(6) .
C3 H2 1.0830 .
C4 C5 1.393(6) .
C4 H3 1.0830 .
C5 C6 1.392(6) .
C5 H4 1.0830 .
C6 B1 1.567(6) 3_666
C7 C8 1.420(5) .
C7 C20 1.428(5) .
C8 C13 1.435(5) .
C8 C9 1.445(5) .
C9 C10 1.361(6) .
C9 Cl1 1.734(4) .
C10 C11 1.409(6) .
C10 H5 1.0830 .
C11 C12 1.369(5) .
C11 H6 1.0830 .
C12 O1 1.377(5) .
C12 C13 1.432(5) .
C13 C14 1.392(5) .
C14 C15 1.391(5) .
C14 H7 1.0830 .
C15 C16 1.434(5) .
C15 C20 1.445(5) .
C16 C17 1.362(5) .
C16 O2 1.373(4) .
C17 C18 1.416(5) .
C17 H8 1.0830 .
C18 C19 1.350(6) .
C18 H9 1.0830 .
C19 C20 1.434(5) .
C19 Cl2 1.741(4) .
O1 C21 1.405(5) .
O2 C30 1.403(4) .
C21 C26 1.387(6) .
C21 C22 1.390(6) .
C22 C23 1.385(6) .
C22 C27 1.517(6) .
C23 C24 1.395(6) .
C23 H10 1.0830 .
C24 C25 1.385(7) .
C24 C28 1.515(6) .
C25 C26 1.398(6) .
C25 H11 1.0830 .
C26 C29 1.501(6) .
C27 H12 1.0590 .
C27 H13 1.0590 .
C27 H14 1.0590 .
C28 H15 1.0590 .
C28 H16 1.0590 .
C28 H17 1.0590 .
C29 H18 1.0590 .
C29 H19 1.0590 .
C29 H20 1.0590 .
C30 C31 1.391(6) .
C30 C35 1.394(6) .
C31 C32 1.398(5) .
C31 C36 1.511(6) .
C32 C33 1.385(6) .
C32 H21 1.0830 .
C33 C34 1.392(6) .
C33 C37 1.520(5) .
C34 C35 1.394(5) .
C34 H22 1.0830 .
C35 C38 1.499(6) .
C36 H23 1.0590 .
C36 H24 1.0590 .
C36 H25 1.0590 .
C37 H26 1.0590 .
C37 H27 1.0590 .
C37 H28 1.0590 .
C38 H29 1.0590 .
C38 H30 1.0590 .
C38 H31 1.0590 .
C39 Cl5 1.747(6) .
C39 Cl4 1.752(6) .
C39 Cl3 1.763(6) .
C39 H32 1.0990 .
Cl6 C40 1.735(16) .
Cl6 Cl7 2.063(8) 3_766
Cl6 Cl8 2.147(10) 3_766
Cl7 Cl8 0.954(7) 3_766
Cl7 C40 1.612(16) 3_766
Cl7 C40 1.676(14) .
Cl7 Cl6 2.063(8) 3_766
C40 C40 1.42(3) 3_766
C40 Cl7 1.612(16) 3_766
C40 Cl8 1.648(16) 3_766
C40 Cl8 1.695(18) .
C40 H33 1.173(15) .
Cl8 Cl7 0.954(7) 3_766
Cl8 C40 1.648(16) 3_766
Cl8 Cl6 2.147(10) 3_766

loop_
_geom_torsion_atom_site_label_1
_geom_torsion_atom_site_label_2
_geom_torsion_atom_site_label_3
_geom_torsion_atom_site_label_4
_geom_torsion
_geom_torsion_site_symmetry_1
_geom_torsion_site_symmetry_4
C6 B1 C1 C2 -179.5(3) 3_666 .
C7 B1 C1 C2 3.1(5) . .
C6 B1 C1 C6 2.8(6) 3_666 .
C7 B1 C1 C6 -174.6(3) . .
C6 C1 C2 C3 1.0(5) . .
B1 C1 C2 C3 -176.7(3) . .
C1 C2 C3 C4 0.2(6) . .
C2 C3 C4 C5 -1.3(6) . .
C3 C4 C5 C6 1.3(6) . .
C4 C5 C6 C1 -0.1(6) . .
C4 C5 C6 B1 179.4(4) . 3_666
C2 C1 C6 C5 -1.0(5) . .
B1 C1 C6 C5 176.7(3) . .
C2 C1 C6 B1 179.4(3) . 3_666
B1 C1 C6 B1 -2.8(6) . 3_666
C6 B1 C7 C8 -92.0(4) 3_666 .
C1 B1 C7 C8 85.3(4) . .
C6 B1 C7 C20 93.0(4) 3_666 .
C1 B1 C7 C20 -89.7(4) . .
C20 C7 C8 C13 5.3(5) . .
B1 C7 C8 C13 -169.8(3) . .
C20 C7 C8 C9 -174.2(3) . .
B1 C7 C8 C9 10.6(6) . .
C7 C8 C9 C10 175.4(4) . .
C13 C8 C9 C10 -4.2(6) . .
C7 C8 C9 Cl1 -3.9(5) . .
C13 C8 C9 Cl1 176.5(3) . .
C8 C9 C10 C11 5.2(6) . .
Cl1 C9 C10 C11 -175.5(3) . .
C9 C10 C11 C12 -1.4(7) . .
C10 C11 C12 O1 178.3(4) . .
C10 C11 C12 C13 -3.2(6) . .
C11 C12 C13 C14 -175.6(4) . .
O1 C12 C13 C14 3.0(5) . .
C11 C12 C13 C8 4.1(6) . .
O1 C12 C13 C8 -177.3(3) . .
C7 C8 C13 C14 -0.2(6) . .
C9 C8 C13 C14 179.3(3) . .
C7 C8 C13 C12 -180.0(3) . .
C9 C8 C13 C12 -0.4(5) . .
C12 C13 C14 C15 175.3(3) . .
C8 C13 C14 C15 -4.5(6) . .
C13 C14 C15 C16 -175.7(3) . .
C13 C14 C15 C20 3.9(5) . .
C14 C15 C16 C17 171.7(4) . .
C20 C15 C16 C17 -7.9(6) . .
C14 C15 C16 O2 -7.9(5) . .
C20 C15 C16 O2 172.5(3) . .
O2 C16 C17 C18 -174.0(4) . .
C15 C16 C17 C18 6.5(6) . .
C16 C17 C18 C19 0.5(6) . .
C17 C18 C19 C20 -6.1(6) . .
C17 C18 C19 Cl2 173.8(3) . .
C8 C7 C20 C19 172.6(4) . .
B1 C7 C20 C19 -12.2(6) . .
C8 C7 C20 C15 -5.9(5) . .
B1 C7 C20 C15 169.3(3) . .
C18 C19 C20 C7 -174.1(4) . .
Cl2 C19 C20 C7 6.0(5) . .
C18 C19 C20 C15 4.5(6) . .
Cl2 C19 C20 C15 -175.4(3) . .
C14 C15 C20 C7 1.4(5) . .
C16 C15 C20 C7 -179.0(3) . .
C14 C15 C20 C19 -177.2(3) . .
C16 C15 C20 C19 2.4(5) . .
C11 C12 O1 C21 -26.0(6) . .
C13 C12 O1 C21 155.4(3) . .
C17 C16 O2 C30 -6.0(5) . .
C15 C16 O2 C30 173.6(3) . .
C12 O1 C21 C26 101.3(4) . .
C12 O1 C21 C22 -83.2(4) . .
C26 C21 C22 C23 -0.5(6) . .
O1 C21 C22 C23 -175.8(3) . .
C26 C21 C22 C27 179.0(4) . .
O1 C21 C22 C27 3.8(6) . .
C21 C22 C23 C24 0.8(6) . .
C27 C22 C23 C24 -178.8(4) . .
C22 C23 C24 C25 -0.4(6) . .
C22 C23 C24 C28 179.6(4) . .
C23 C24 C25 C26 -0.2(6) . .
C28 C24 C25 C26 179.8(4) . .
C22 C21 C26 C25 -0.1(6) . .
O1 C21 C26 C25 175.2(3) . .
C22 C21 C26 C29 -179.4(4) . .
O1 C21 C26 C29 -4.2(6) . .
C24 C25 C26 C21 0.4(6) . .
C24 C25 C26 C29 179.8(4) . .
C16 O2 C30 C31 -88.5(4) . .
C16 O2 C30 C35 95.2(4) . .
C35 C30 C31 C32 1.9(6) . .
O2 C30 C31 C32 -174.2(3) . .
C35 C30 C31 C36 -177.4(4) . .
O2 C30 C31 C36 6.4(6) . .
C30 C31 C32 C33 -1.0(6) . .
C36 C31 C32 C33 178.4(4) . .
C31 C32 C33 C34 0.0(6) . .
C31 C32 C33 C37 -178.9(4) . .
C32 C33 C34 C35 0.1(6) . .
C37 C33 C34 C35 179.0(4) . .
C33 C34 C35 C30 0.8(6) . .
C33 C34 C35 C38 -179.5(4) . .
C31 C30 C35 C34 -1.8(6) . .
O2 C30 C35 C34 174.3(3) . .
C31 C30 C35 C38 178.4(4) . .
O2 C30 C35 C38 -5.5(6) . .
Cl8 Cl7 C40 C40 -89.3(13) 3_766 3_766
Cl6 Cl7 C40 C40 52.3(12) 3_766 3_766
Cl8 Cl7 C40 Cl7 -89.3(13) 3_766 3_766
C40 Cl7 C40 Cl7 0.0 3_766 3_766
Cl6 Cl7 C40 Cl7 52.3(12) 3_766 3_766
C40 Cl7 C40 Cl8 89.3(13) 3_766 3_766
Cl6 Cl7 C40 Cl8 141.6(9) 3_766 3_766
Cl8 Cl7 C40 Cl8 -125.4(9) 3_766 .
C40 Cl7 C40 Cl8 -36.1(9) 3_766 .
Cl6 Cl7 C40 Cl8 16.2(7) 3_766 .
Cl8 Cl7 C40 Cl6 0.3(10) 3_766 .
C40 Cl7 C40 Cl6 89.6(11) 3_766 .
Cl6 Cl7 C40 Cl6 141.9(9) 3_766 .
Cl7 Cl6 C40 C40 -63.0(13) 3_766 3_766
Cl8 Cl6 C40 C40 63.6(11) 3_766 3_766
Cl8 Cl6 C40 Cl7 126.6(9) 3_766 3_766
Cl7 Cl6 C40 Cl8 -126.6(9) 3_766 3_766
Cl7 Cl6 C40 Cl7 -126.8(11) 3_766 .
Cl8 Cl6 C40 Cl7 -0.2(5) 3_766 .
Cl7 Cl6 C40 Cl8 1.9(5) 3_766 .
Cl8 Cl6 C40 Cl8 128.5(10) 3_766 .
C40 C40 Cl8 Cl7 88.0(13) 3_766 3_766
Cl8 C40 Cl8 Cl7 88.0(13) 3_766 3_766
Cl7 C40 Cl8 Cl7 123.7(10) . 3_766
Cl6 C40 Cl8 Cl7 -3.4(9) . 3_766
Cl7 C40 Cl8 C40 -88.0(13) 3_766 3_766
Cl8 C40 Cl8 C40 0.000(3) 3_766 3_766
Cl7 C40 Cl8 C40 35.7(7) . 3_766
Cl6 C40 Cl8 C40 -91.4(11) . 3_766
C40 C40 Cl8 Cl6 -51.4(10) 3_766 3_766
Cl7 C40 Cl8 Cl6 -139.4(10) 3_766 3_766
Cl8 C40 Cl8 Cl6 -51.4(10) 3_766 3_766
Cl7 C40 Cl8 Cl6 -15.7(7) . 3_766
Cl6 C40 Cl8 Cl6 -142.8(7) . 3_766
